data_4121700
loop_
_publ_author_name
'Li, Hui'
'Hughes, Russell P.'
'Wu, Jimmy'

_publ_section_title
;
 Dearomative indole (3 + 2) cycloaddition reactions.
;
_journal_issue 17
_journal_name_full 'Journal of the American Chemical Society'
_journal_page_first 6288
_journal_page_last 6296
_journal_paper_doi 10.1021/ja412435b
_journal_volume 136
_journal_year 2014
_chemical_formula_moiety 'C30 H26 N2 O4'
_chemical_formula_sum 'C30 H26 N2 O4'
_chemical_formula_weight 478.53
_chemical_name_systematic
;
 ? 
;
_space_group_crystal_system monoclinic
_space_group_IT_number 14
_space_group_name_Hall '-P 2yn'
_space_group_name_H-M_alt 'P 1 21/n 1'
_symmetry_cell_setting monoclinic
_symmetry_space_group_name_Hall '-P 2yn'
_symmetry_space_group_name_H-M 'P 1 21/n 1'
_atom_sites_solution_hydrogens geom
_atom_sites_solution_primary direct
_atom_sites_solution_secondary difmap
_audit_creation_date 2012-10-25
_audit_creation_method
;
  Olex2 1.2
  (compiled 2012.05.09 svn.r2324, GUI svn.r4230)
;
_cell_angle_alpha 90.00
_cell_angle_beta 105.5710(10)
_cell_angle_gamma 90.00
_cell_formula_units_Z 4
_cell_length_a 13.0202(8)
_cell_length_b 10.2694(7)
_cell_length_c 18.7419(12)
_cell_measurement_reflns_used 9135
_cell_measurement_temperature 173(2)
_cell_measurement_theta_max 25.33
_cell_measurement_theta_min 2.28
_cell_volume 2414.0(3)
_computing_cell_refinement 'APEX2 (BRUKER, V2010.11-3, 2010)'
_computing_data_collection 'COSMO (BRUKER, V1.61, 2009)'
_computing_data_reduction 'SAINT (BRUKER, V7.68A, 2010)'
_computing_molecular_graphics
;
O. V. Dolomanov, L. J. Bourhis, R. J. Gildea, J. A. K. Howard and H. Puschmann,
OLEX2: a complete structure solution, refinement and analysis program.
J. Appl. Cryst. (2009). 42, 339-341.
;
_computing_publication_material
;
O. V. Dolomanov, L. J. Bourhis, R. J. Gildea, J. A. K. Howard and H. Puschmann,
OLEX2: a complete structure solution, refinement and analysis program.
J. Appl. Cryst. (2009). 42, 339-341.
;
_computing_structure_refinement 'SHELXL (Sheldrick, Acta Cryst. A64 2008, 112-122)'
_computing_structure_solution 'SHELXS (Sheldrick, Acta Cryst. A64 2008, 112-122)'
_diffrn_ambient_temperature 173.15
_diffrn_detector_area_resol_mean 836.6
_diffrn_measured_fraction_theta_full 0.994
_diffrn_measured_fraction_theta_max 0.994
_diffrn_measurement_device_type 'Bruker APEX-II CCD'
_diffrn_measurement_method '\w,and/f 0.5 deg'
_diffrn_radiation_monochromator graphite
_diffrn_radiation_type MoK\a
_diffrn_radiation_wavelength 0.71073
_diffrn_reflns_av_R_equivalents 0.0293
_diffrn_reflns_av_unetI/netI 0.0239
_diffrn_reflns_limit_h_max 15
_diffrn_reflns_limit_h_min -15
_diffrn_reflns_limit_k_max 12
_diffrn_reflns_limit_k_min -12
_diffrn_reflns_limit_l_max 22
_diffrn_reflns_limit_l_min -22
_diffrn_reflns_number 19250
_diffrn_reflns_theta_full 25.38
_diffrn_reflns_theta_max 25.38
_diffrn_reflns_theta_min 2.21
_diffrn_source 'fine-focus sealed tube'
_diffrn_standards_number 0
_exptl_absorpt_coefficient_mu 0.088
_exptl_absorpt_correction_T_max 0.7452
_exptl_absorpt_correction_T_min 0.6727
_exptl_absorpt_correction_type multi-scan
_exptl_absorpt_process_details SADABS
_exptl_crystal_colour yellow
_exptl_crystal_density_diffrn 1.317
_exptl_crystal_density_method 'not measured'
_exptl_crystal_description chunk
_exptl_crystal_F_000 1008
_exptl_crystal_size_max 0.366
_exptl_crystal_size_mid 0.26
_exptl_crystal_size_min 0.242
_refine_diff_density_max 0.303
_refine_diff_density_min -0.172
_refine_diff_density_rms 0.034
_refine_ls_extinction_method none
_refine_ls_goodness_of_fit_ref 1.024
_refine_ls_hydrogen_treatment constr
_refine_ls_matrix_type full
_refine_ls_number_parameters 325
_refine_ls_number_reflns 4414
_refine_ls_number_restraints 0
_refine_ls_restrained_S_all 1.024
_refine_ls_R_factor_all 0.0535
_refine_ls_R_factor_gt 0.0405
_refine_ls_shift/su_max 0.000
_refine_ls_shift/su_mean 0.000
_refine_ls_structure_factor_coef Fsqd
_refine_ls_weighting_details 'calc w=1/[\s^2^(Fo^2^)+(0.0404P)^2^+0.9291P] where P=(Fo^2^+2Fc^2^)/3'
_refine_ls_weighting_scheme calc
_refine_ls_wR_factor_gt 0.0930
_refine_ls_wR_factor_ref 0.1000
_reflns_number_gt 3551
_reflns_number_total 4414
_reflns_threshold_expression >2sigma(I)
_cod_data_source_file ja412435b_si_005.cif
_cod_data_source_block jw512
_cod_depositor_comments
;
The following automatic conversions were performed:

'_symmetry_cell_setting' value 'Monoclinic' changed to 'monoclinic'
according to
/usr/data/users/saulius/crontab/automatic-downloads/rss-feeds/ACS/lib/dictionaries/cif_core.dic
dictionary named 'cif_core.dic' version 2.4.2 from
2011-04-26.

'_exptl_absorpt_correction_type' value 'Multi-scan'
changed to 'multi-scan' according to
/usr/data/users/saulius/crontab/automatic-downloads/rss-feeds/ACS/lib/dictionaries/cif_core.dic
dictionary named 'cif_core.dic' version 2.4.2 from 2011-04-26.

Automatic conversion script
Id: cif_fix_values 2281 2013-09-26 08:29:07Z andrius 

 Adding full bibliography for 4121698--4121700.cif.
;
_cod_original_sg_symbol_H-M 'P2(1)/n  '
_cod_database_code 4121700
_contact_crystallographer_email staples@chemistry.msu.com
_contact_crystallographer_name 'Richard Staples'

loop_
_space_group_symop_id
_space_group_symop_operation_xyz
1 'x, y, z'
2 '-x+1/2, y+1/2, -z+1/2'
3 '-x, -y, -z'
4 'x-1/2, -y-1/2, z-1/2'

loop_
_atom_site_label
_atom_site_type_symbol
_atom_site_fract_x
_atom_site_fract_y
_atom_site_fract_z
_atom_site_U_iso_or_equiv
_atom_site_adp_type
_atom_site_occupancy
_atom_site_symmetry_multiplicity
_atom_site_calc_flag
_atom_site_refinement_flags
O1 O 0.05321(10) 0.67226(11) 0.50077(6) 0.0403(3) Uani 1 1 d .
O2 O 0.09624(11) 0.86444(13) 0.46106(7) 0.0516(4) Uani 1 1 d .
O3 O 0.50088(11) 0.41783(13) 0.71143(7) 0.0516(3) Uani 1 1 d .
O4 O 0.28844(11) 0.35189(18) 0.47841(8) 0.0729(5) Uani 1 1 d .
N1 N -0.00392(10) 0.58699(13) 0.67704(7) 0.0325(3) Uani 1 1 d .
N2 N 0.37619(11) 0.40974(13) 0.59747(8) 0.0350(3) Uani 1 1 d .
C1 C 0.17161(12) 0.66680(14) 0.62072(9) 0.0295(3) Uani 1 1 d .
C2 C 0.06777(13) 0.60981(15) 0.57264(9) 0.0327(4) Uani 1 1 d .
H2 H 0.0730 0.5131 0.5684 0.039 Uiso 1 1 calc R
C3 C -0.02429(13) 0.64711(15) 0.60373(9) 0.0329(4) Uani 1 1 d .
H3 H -0.0907 0.6075 0.5713 0.039 Uiso 1 1 calc R
C4 C -0.03981(13) 0.79581(16) 0.60285(10) 0.0360(4) Uani 1 1 d .
H4A H -0.0802 0.8228 0.5524 0.043 Uiso 1 1 calc R
H4B H -0.0832 0.8185 0.6371 0.043 Uiso 1 1 calc R
C5 C 0.06462(13) 0.87248(15) 0.62517(9) 0.0349(4) Uani 1 1 d .
H5A H 0.0906 0.8758 0.6799 0.042 Uiso 1 1 calc R
H5B H 0.0516 0.9629 0.6067 0.042 Uiso 1 1 calc R
C6 C 0.15048(13) 0.80959(15) 0.59351(9) 0.0338(4) Uani 1 1 d .
H6 H 0.2174 0.8624 0.6041 0.041 Uiso 1 1 calc R
C7 C 0.10149(14) 0.79121(17) 0.51181(10) 0.0386(4) Uani 1 1 d .
C8 C 0.18179(12) 0.65100(14) 0.70294(9) 0.0295(3) Uani 1 1 d .
C9 C 0.09382(13) 0.61055(14) 0.72796(9) 0.0296(3) Uani 1 1 d .
C10 C 0.10829(14) 0.59267(15) 0.80431(9) 0.0366(4) Uani 1 1 d .
H10 H 0.0508 0.5618 0.8219 0.044 Uiso 1 1 calc R
C11 C 0.20485(15) 0.61941(16) 0.85399(10) 0.0421(4) Uani 1 1 d .
H11 H 0.2132 0.6066 0.9054 0.051 Uiso 1 1 calc R
C12 C 0.28980(15) 0.66467(16) 0.82993(10) 0.0433(4) Uani 1 1 d .
H12 H 0.3558 0.6853 0.8644 0.052 Uiso 1 1 calc R
C13 C 0.27691(13) 0.67924(16) 0.75491(10) 0.0367(4) Uani 1 1 d .
H13 H 0.3354 0.7098 0.7383 0.044 Uiso 1 1 calc R
C14 C 0.26832(13) 0.60939(15) 0.59870(10) 0.0348(4) Uani 1 1 d .
H14A H 0.2570 0.6190 0.5446 0.042 Uiso 1 1 calc R
H14B H 0.3330 0.6593 0.6237 0.042 Uiso 1 1 calc R
C15 C 0.28604(15) 0.46630(16) 0.61937(11) 0.0437(4) Uani 1 1 d .
H15A H 0.2987 0.4571 0.6736 0.052 Uiso 1 1 calc R
H15B H 0.2206 0.4169 0.5953 0.052 Uiso 1 1 calc R
C16 C -0.09792(13) 0.57072(17) 0.70408(10) 0.0389(4) Uani 1 1 d .
H16A H -0.1621 0.5895 0.6631 0.047 Uiso 1 1 calc R
H16B H -0.0953 0.6353 0.7437 0.047 Uiso 1 1 calc R
C17 C -0.10889(13) 0.43388(17) 0.73450(9) 0.0360(4) Uani 1 1 d .
C18 C -0.16465(13) 0.41716(18) 0.78750(9) 0.0387(4) Uani 1 1 d .
H18 H -0.1936 0.4909 0.8058 0.046 Uiso 1 1 calc R
C19 C -0.17861(14) 0.29453(18) 0.81396(9) 0.0407(4) Uani 1 1 d .
H19 H -0.2172 0.2843 0.8500 0.049 Uiso 1 1 calc R
C20 C -0.13645(14) 0.18716(18) 0.78785(10) 0.0443(5) Uani 1 1 d .
H20 H -0.1450 0.1030 0.8066 0.053 Uiso 1 1 calc R
C21 C -0.08176(14) 0.20174(18) 0.73447(10) 0.0433(4) Uani 1 1 d .
H21 H -0.0532 0.1276 0.7163 0.052 Uiso 1 1 calc R
C22 C -0.06869(14) 0.32467(17) 0.70753(10) 0.0405(4) Uani 1 1 d .
H22 H -0.0320 0.3342 0.6704 0.049 Uiso 1 1 calc R
C23 C 0.47550(13) 0.38648(15) 0.64713(9) 0.0332(4) Uani 1 1 d .
C24 C 0.53770(12) 0.31294(15) 0.60478(9) 0.0309(4) Uani 1 1 d .
C25 C 0.64076(14) 0.26723(19) 0.62637(10) 0.0428(4) Uani 1 1 d .
H25 H 0.6861 0.2861 0.6741 0.051 Uiso 1 1 calc R
C26 C 0.67608(14) 0.19299(19) 0.57623(11) 0.0465(5) Uani 1 1 d .
H26 H 0.7467 0.1596 0.5898 0.056 Uiso 1 1 calc R
C27 C 0.61121(16) 0.1669(2) 0.50757(11) 0.0517(5) Uani 1 1 d .
H27 H 0.6372 0.1149 0.4743 0.062 Uiso 1 1 calc R
C28 C 0.50782(16) 0.2150(2) 0.48528(10) 0.0562(6) Uani 1 1 d .
H28 H 0.4629 0.1972 0.4373 0.067 Uiso 1 1 calc R
C29 C 0.47269(13) 0.28921(18) 0.53511(9) 0.0378(4) Uani 1 1 d .
C30 C 0.36756(14) 0.35157(19) 0.52965(10) 0.0430(4) Uani 1 1 d .

loop_
_atom_site_aniso_label
_atom_site_aniso_U_11
_atom_site_aniso_U_22
_atom_site_aniso_U_33
_atom_site_aniso_U_23
_atom_site_aniso_U_13
_atom_site_aniso_U_12
O1 0.0475(7) 0.0402(7) 0.0338(6) 0.0017(5) 0.0121(5) -0.0006(6)
O2 0.0612(9) 0.0496(8) 0.0527(8) 0.0197(7) 0.0304(7) 0.0171(7)
O3 0.0626(9) 0.0546(8) 0.0397(8) -0.0139(6) 0.0171(6) -0.0071(7)
O4 0.0388(8) 0.1184(14) 0.0518(9) -0.0139(9) -0.0049(7) 0.0309(8)
N1 0.0276(7) 0.0316(7) 0.0399(8) 0.0065(6) 0.0117(6) -0.0008(6)
N2 0.0353(8) 0.0315(7) 0.0422(8) 0.0015(6) 0.0173(6) 0.0085(6)
C1 0.0270(8) 0.0244(8) 0.0388(9) 0.0014(7) 0.0120(7) 0.0005(6)
C2 0.0355(9) 0.0274(8) 0.0354(9) 0.0011(7) 0.0101(7) 0.0003(7)
C3 0.0270(8) 0.0335(9) 0.0364(9) 0.0009(7) 0.0056(7) -0.0019(7)
C4 0.0322(9) 0.0357(9) 0.0413(10) 0.0071(7) 0.0117(7) 0.0067(7)
C5 0.0387(9) 0.0256(8) 0.0421(9) 0.0022(7) 0.0136(8) 0.0067(7)
C6 0.0320(9) 0.0243(8) 0.0473(10) 0.0037(7) 0.0147(8) 0.0000(7)
C7 0.0401(10) 0.0358(9) 0.0454(10) 0.0082(8) 0.0209(8) 0.0105(8)
C8 0.0293(8) 0.0212(7) 0.0386(9) -0.0007(6) 0.0102(7) 0.0039(6)
C9 0.0325(9) 0.0201(7) 0.0375(9) 0.0012(6) 0.0116(7) 0.0052(6)
C10 0.0442(10) 0.0275(8) 0.0411(10) 0.0027(7) 0.0165(8) 0.0061(7)
C11 0.0581(12) 0.0303(9) 0.0350(9) -0.0001(7) 0.0075(9) 0.0112(8)
C12 0.0397(10) 0.0328(9) 0.0488(11) -0.0071(8) -0.0033(8) 0.0077(8)
C13 0.0311(9) 0.0300(9) 0.0470(10) -0.0032(7) 0.0070(8) 0.0031(7)
C14 0.0352(9) 0.0281(8) 0.0453(10) 0.0023(7) 0.0179(8) 0.0016(7)
C15 0.0468(11) 0.0316(9) 0.0624(12) 0.0047(8) 0.0317(9) 0.0091(8)
C16 0.0304(9) 0.0408(10) 0.0491(10) 0.0030(8) 0.0169(8) 0.0044(7)
C17 0.0299(9) 0.0403(9) 0.0378(9) 0.0064(7) 0.0089(7) 0.0016(7)
C18 0.0346(9) 0.0449(10) 0.0370(9) 0.0006(8) 0.0104(7) -0.0003(8)
C19 0.0328(9) 0.0537(11) 0.0342(9) 0.0033(8) 0.0064(7) -0.0109(8)
C20 0.0377(10) 0.0415(10) 0.0489(11) 0.0114(8) 0.0031(8) -0.0092(8)
C21 0.0363(10) 0.0384(10) 0.0530(11) 0.0001(8) 0.0079(8) 0.0014(8)
C22 0.0358(10) 0.0428(10) 0.0449(10) 0.0081(8) 0.0141(8) 0.0058(8)
C23 0.0391(10) 0.0281(8) 0.0342(9) -0.0001(7) 0.0132(7) -0.0038(7)
C24 0.0290(8) 0.0334(9) 0.0304(8) 0.0026(7) 0.0081(7) 0.0002(7)
C25 0.0294(9) 0.0584(12) 0.0378(10) 0.0060(9) 0.0042(7) 0.0010(8)
C26 0.0307(10) 0.0613(12) 0.0503(11) 0.0119(9) 0.0160(8) 0.0136(9)
C27 0.0466(12) 0.0659(13) 0.0479(12) -0.0037(10) 0.0221(10) 0.0169(10)
C28 0.0434(11) 0.0874(16) 0.0350(10) -0.0146(10) 0.0056(8) 0.0180(11)
C29 0.0309(9) 0.0498(10) 0.0325(9) -0.0002(8) 0.0081(7) 0.0093(8)
C30 0.0337(10) 0.0558(12) 0.0379(10) 0.0003(8) 0.0069(8) 0.0120(8)

loop_
_atom_type_symbol
_atom_type_description
_atom_type_scat_dispersion_real
_atom_type_scat_dispersion_imag
_atom_type_scat_source
C C 0.0033 0.0016 'International Tables Vol C Tables 4.2.6.8 and 6.1.1.4'
H H 0.0000 0.0000 'International Tables Vol C Tables 4.2.6.8 and 6.1.1.4'
N N 0.0061 0.0033 'International Tables Vol C Tables 4.2.6.8 and 6.1.1.4'
O O 0.0106 0.0060 'International Tables Vol C Tables 4.2.6.8 and 6.1.1.4'

loop_
_geom_angle_atom_site_label_1
_geom_angle_atom_site_label_2
_geom_angle_atom_site_label_3
_geom_angle
C7 O1 C2 108.27(12)
C9 N1 C3 118.17(12)
C9 N1 C16 118.77(14)
C16 N1 C3 114.71(13)
C23 N2 C15 123.36(14)
C30 N2 C15 123.80(15)
C30 N2 C23 111.81(13)
C2 C1 C6 96.75(12)
C2 C1 C14 110.65(13)
C8 C1 C2 112.34(13)
C8 C1 C6 113.17(13)
C8 C1 C14 112.02(13)
C14 C1 C6 111.00(12)
O1 C2 C1 104.58(12)
O1 C2 H2 111.0
O1 C2 C3 108.90(13)
C1 C2 H2 111.0
C3 C2 C1 110.05(13)
C3 C2 H2 111.0
N1 C3 C2 106.94(13)
N1 C3 H3 107.9
N1 C3 C4 114.73(14)
C2 C3 H3 107.9
C2 C3 C4 111.20(13)
C4 C3 H3 107.9
C3 C4 H4A 108.8
C3 C4 H4B 108.8
H4A C4 H4B 107.7
C5 C4 C3 113.78(13)
C5 C4 H4A 108.8
C5 C4 H4B 108.8
C4 C5 H5A 109.4
C4 C5 H5B 109.4
C4 C5 C6 111.26(13)
H5A C5 H5B 108.0
C6 C5 H5A 109.4
C6 C5 H5B 109.4
C1 C6 H6 112.3
C5 C6 C1 110.62(13)
C5 C6 H6 112.3
C7 C6 C1 101.84(13)
C7 C6 C5 106.94(13)
C7 C6 H6 112.3
O1 C7 C6 108.60(13)
O2 C7 O1 121.01(17)
O2 C7 C6 130.29(17)
C9 C8 C1 120.70(14)
C13 C8 C1 120.59(14)
C13 C8 C9 118.69(15)
N1 C9 C8 119.84(14)
N1 C9 C10 121.59(14)
C10 C9 C8 118.56(15)
C9 C10 H10 119.6
C11 C10 C9 120.77(16)
C11 C10 H10 119.6
C10 C11 H11 119.6
C10 C11 C12 120.80(17)
C12 C11 H11 119.6
C11 C12 H12 120.7
C13 C12 C11 118.70(16)
C13 C12 H12 120.7
C8 C13 H13 118.8
C12 C13 C8 122.37(16)
C12 C13 H13 118.8
C1 C14 H14A 109.1
C1 C14 H14B 109.1
H14A C14 H14B 107.9
C15 C14 C1 112.32(13)
C15 C14 H14A 109.1
C15 C14 H14B 109.1
N2 C15 C14 112.97(14)
N2 C15 H15A 109.0
N2 C15 H15B 109.0
C14 C15 H15A 109.0
C14 C15 H15B 109.0
H15A C15 H15B 107.8
N1 C16 H16A 108.8
N1 C16 H16B 108.8
N1 C16 C17 113.87(13)
H16A C16 H16B 107.7
C17 C16 H16A 108.8
C17 C16 H16B 108.8
C18 C17 C16 119.76(15)
C22 C17 C16 121.44(15)
C22 C17 C18 118.72(16)
C17 C18 H18 119.6
C19 C18 C17 120.86(17)
C19 C18 H18 119.6
C18 C19 H19 120.1
C20 C19 C18 119.86(16)
C20 C19 H19 120.1
C19 C20 H20 120.0
C19 C20 C21 120.10(17)
C21 C20 H20 120.0
C20 C21 H21 120.0
C20 C21 C22 119.94(17)
C22 C21 H21 120.0
C17 C22 H22 119.7
C21 C22 C17 120.50(16)
C21 C22 H22 119.7
O3 C23 N2 125.27(15)
O3 C23 C24 128.95(16)
N2 C23 C24 105.74(13)
C25 C24 C23 130.21(15)
C29 C24 C23 108.25(14)
C29 C24 C25 121.49(15)
C24 C25 H25 121.2
C24 C25 C26 117.70(17)
C26 C25 H25 121.2
C25 C26 H26 119.5
C27 C26 C25 121.04(17)
C27 C26 H26 119.5
C26 C27 H27 119.4
C26 C27 C28 121.30(17)
C28 C27 H27 119.4
C27 C28 H28 121.2
C29 C28 C27 117.70(17)
C29 C28 H28 121.2
C24 C29 C28 120.75(16)
C24 C29 C30 108.02(14)
C28 C29 C30 131.18(16)
O4 C30 N2 124.96(16)
O4 C30 C29 128.99(17)
N2 C30 C29 106.04(14)

loop_
_geom_bond_atom_site_label_1
_geom_bond_atom_site_label_2
_geom_bond_distance
O1 C2 1.4577(19)
O1 C7 1.364(2)
O2 C7 1.200(2)
O3 C23 1.2047(19)
O4 C30 1.205(2)
N1 C3 1.464(2)
N1 C9 1.392(2)
N1 C16 1.454(2)
N2 C15 1.464(2)
N2 C23 1.396(2)
N2 C30 1.382(2)
C1 C2 1.526(2)
C1 C6 1.553(2)
C1 C8 1.520(2)
C1 C14 1.543(2)
C2 H2 1.0000
C2 C3 1.516(2)
C3 H3 1.0000
C3 C4 1.540(2)
C4 H4A 0.9900
C4 H4B 0.9900
C4 C5 1.529(2)
C5 H5A 0.9900
C5 H5B 0.9900
C5 C6 1.541(2)
C6 H6 1.0000
C6 C7 1.504(2)
C8 C9 1.412(2)
C8 C13 1.385(2)
C9 C10 1.404(2)
C10 H10 0.9500
C10 C11 1.376(3)
C11 H11 0.9500
C11 C12 1.382(3)
C12 H12 0.9500
C12 C13 1.379(2)
C13 H13 0.9500
C14 H14A 0.9900
C14 H14B 0.9900
C14 C15 1.521(2)
C15 H15A 0.9900
C15 H15B 0.9900
C16 H16A 0.9900
C16 H16B 0.9900
C16 C17 1.538(2)
C17 C18 1.389(2)
C17 C22 1.389(2)
C18 H18 0.9500
C18 C19 1.383(2)
C19 H19 0.9500
C19 C20 1.379(3)
C20 H20 0.9500
C20 C21 1.383(3)
C21 H21 0.9500
C21 C22 1.387(2)
C22 H22 0.9500
C23 C24 1.484(2)
C24 C25 1.376(2)
C24 C29 1.374(2)
C25 H25 0.9500
C25 C26 1.381(3)
C26 H26 0.9500
C26 C27 1.363(3)
C27 H27 0.9500
C27 C28 1.388(3)
C28 H28 0.9500
C28 C29 1.376(2)
C29 C30 1.490(2)

loop_
_geom_torsion_atom_site_label_1
_geom_torsion_atom_site_label_2
_geom_torsion_atom_site_label_3
_geom_torsion_atom_site_label_4
_geom_torsion
O1 C2 C3 N1 -177.60(12)
O1 C2 C3 C4 -51.64(17)
O3 C23 C24 C25 -3.4(3)
O3 C23 C24 C29 174.22(17)
N1 C3 C4 C5 80.86(17)
N1 C9 C10 C11 -178.45(14)
N1 C16 C17 C18 153.82(16)
N1 C16 C17 C22 -29.4(2)
N2 C23 C24 C25 178.81(17)
N2 C23 C24 C29 -3.55(18)
C1 C2 C3 N1 -63.51(16)
C1 C2 C3 C4 62.45(17)
C1 C6 C7 O1 26.84(16)
C1 C6 C7 O2 -156.94(18)
C1 C8 C9 N1 -1.1(2)
C1 C8 C9 C10 177.65(13)
C1 C8 C13 C12 -179.18(14)
C1 C14 C15 N2 178.82(14)
C2 O1 C7 O2 -176.44(15)
C2 O1 C7 C6 0.20(17)
C2 C1 C6 C5 72.94(15)
C2 C1 C6 C7 -40.44(14)
C2 C1 C8 C9 -11.18(19)
C2 C1 C8 C13 170.48(14)
C2 C1 C14 C15 -69.42(18)
C2 C3 C4 C5 -40.65(19)
C3 N1 C9 C8 -21.4(2)
C3 N1 C9 C10 159.86(14)
C3 N1 C16 C17 131.71(15)
C3 C4 C5 C6 38.84(19)
C4 C5 C6 C1 -58.32(18)
C4 C5 C6 C7 51.78(17)
C5 C6 C7 O1 -89.26(15)
C5 C6 C7 O2 87.0(2)
C6 C1 C2 O1 41.82(14)
C6 C1 C2 C3 -75.00(14)
C6 C1 C8 C9 97.13(16)
C6 C1 C8 C13 -81.21(17)
C6 C1 C14 C15 -175.63(15)
C7 O1 C2 C1 -28.02(16)
C7 O1 C2 C3 89.59(15)
C8 C1 C2 O1 160.31(12)
C8 C1 C2 C3 43.49(17)
C8 C1 C6 C5 -44.90(18)
C8 C1 C6 C7 -158.29(13)
C8 C1 C14 C15 56.79(19)
C8 C9 C10 C11 2.8(2)
C9 N1 C3 C2 53.47(18)
C9 N1 C3 C4 -70.34(18)
C9 N1 C16 C17 -80.58(18)
C9 C8 C13 C12 2.4(2)
C9 C10 C11 C12 0.1(2)
C10 C11 C12 C13 -1.7(2)
C11 C12 C13 C8 0.4(2)
C13 C8 C9 N1 177.24(13)
C13 C8 C9 C10 -4.0(2)
C14 C1 C2 O1 -73.67(15)
C14 C1 C2 C3 169.52(13)
C14 C1 C6 C5 -171.85(14)
C14 C1 C6 C7 74.76(16)
C14 C1 C8 C9 -136.46(14)
C14 C1 C8 C13 45.20(19)
C15 N2 C23 O3 -5.5(3)
C15 N2 C23 C24 172.40(14)
C15 N2 C30 O4 7.8(3)
C15 N2 C30 C29 -171.05(15)
C16 N1 C3 C2 -158.62(13)
C16 N1 C3 C4 77.57(17)
C16 N1 C9 C8 -167.99(14)
C16 N1 C9 C10 13.3(2)
C16 C17 C18 C19 177.88(16)
C16 C17 C22 C21 -178.40(16)
C17 C18 C19 C20 0.3(3)
C18 C17 C22 C21 -1.6(3)
C18 C19 C20 C21 -1.0(3)
C19 C20 C21 C22 0.4(3)
C20 C21 C22 C17 0.9(3)
C22 C17 C18 C19 1.0(3)
C23 N2 C15 C14 102.81(19)
C23 N2 C30 O4 176.5(2)
C23 N2 C30 C29 -2.4(2)
C23 C24 C25 C26 175.50(17)
C23 C24 C29 C28 -175.78(18)
C23 C24 C29 C30 2.18(19)
C24 C25 C26 C27 0.5(3)
C24 C29 C30 O4 -178.8(2)
C24 C29 C30 N2 0.0(2)
C25 C24 C29 C28 2.1(3)
C25 C24 C29 C30 -179.93(16)
C25 C26 C27 C28 0.6(3)
C26 C27 C28 C29 -0.4(3)
C27 C28 C29 C24 -0.9(3)
C27 C28 C29 C30 -178.3(2)
C28 C29 C30 O4 -1.1(4)
C28 C29 C30 N2 177.7(2)
C29 C24 C25 C26 -1.9(3)
C30 N2 C15 C14 -89.8(2)
C30 N2 C23 O3 -174.23(17)
C30 N2 C23 C24 3.64(18)
